data_4342817
loop_
_publ_author_name
'Thangavelu, Sonia G.'
'Cahill, Christopher L.'

_publ_section_title
;
 Uranyl-Promoted Peroxide Generation: Synthesis and Characterization of
 Three Uranyl Peroxo [(UO2)2(O2)] Complexes.
;
_journal_issue 9
_journal_name_full 'Inorganic chemistry'
_journal_page_first 4208
_journal_page_last 4221
_journal_paper_doi 10.1021/ic502767k
_journal_volume 54
_journal_year 2015
_chemical_formula_moiety 'C24 H22 N4 O10 U2'
_chemical_formula_sum 'C24 H22 N4 O10 U2'
_chemical_formula_weight 1002.51
_space_group_crystal_system orthorhombic
_space_group_IT_number 61
_space_group_name_Hall '-P 2ac 2ab'
_space_group_name_H-M_alt 'P b c a'
_symmetry_cell_setting orthorhombic
_symmetry_space_group_name_Hall '-P 2ac 2ab'
_symmetry_space_group_name_H-M 'P b c a'
_atom_sites_solution_hydrogens geom
_audit_creation_method SHELXL-2013
_cell_angle_alpha 90
_cell_angle_beta 90
_cell_angle_gamma 90
_cell_formula_units_Z 4
_cell_length_a 11.5574(6)
_cell_length_b 13.7510(7)
_cell_length_c 16.8543(9)
_cell_measurement_reflns_used 3848
_cell_measurement_temperature 298(2)
_cell_measurement_theta_max 29.988
_cell_measurement_theta_min 2.417
_cell_volume 2678.6(2)
_computing_cell_refinement 'SAINT, Bruker-AXS'
_computing_data_collection 'APEX, Bruker-AXS'
_computing_data_reduction 'SHELXS-2013 (Sheldrick, 2013)'
_computing_molecular_graphics 'SHELXL-2013 (Sheldrick, 2013)'
_computing_publication_material 'WINGX (Farrugia, 2013)'
_computing_structure_refinement 'SHELXL-2013 (Sheldrick, 2013)'
_computing_structure_solution 'SHELXL-2013 (Sheldrick, 2013)'
_diffrn_ambient_temperature 298(2)
_diffrn_measured_fraction_theta_full 1.000
_diffrn_measured_fraction_theta_max 0.984
_diffrn_measurement_device_type 'Bruker APEX CCD'
_diffrn_measurement_method 'omega and phi scans'
_diffrn_radiation_type MoK\a
_diffrn_radiation_wavelength 0.71073
_diffrn_reflns_av_R_equivalents 0.0475
_diffrn_reflns_av_unetI/netI 0.0277
_diffrn_reflns_laue_measured_fraction_full 1.000
_diffrn_reflns_laue_measured_fraction_max 0.984
_diffrn_reflns_limit_h_max 16
_diffrn_reflns_limit_h_min -15
_diffrn_reflns_limit_k_max 18
_diffrn_reflns_limit_k_min -18
_diffrn_reflns_limit_l_max 23
_diffrn_reflns_limit_l_min -22
_diffrn_reflns_number 37050
_diffrn_reflns_point_group_measured_fraction_full 1.000
_diffrn_reflns_point_group_measured_fraction_max 0.984
_diffrn_reflns_theta_full 25.500
_diffrn_reflns_theta_max 29.988
_diffrn_reflns_theta_min 2.417
_diffrn_source 'fine-focus sealed tube'
_diffrn_source_type 'Bruker APEX CCD'
_exptl_absorpt_coefficient_mu 12.140
_exptl_absorpt_correction_T_max 0.389
_exptl_absorpt_correction_T_min 0.281
_exptl_absorpt_correction_type multi-scan
_exptl_absorpt_process_details 'SADABS, G. Sheldrick (1999)'
_exptl_crystal_colour yellow
_exptl_crystal_density_diffrn 2.486
_exptl_crystal_description block
_exptl_crystal_F_000 1832
_exptl_crystal_size_max 0.140
_exptl_crystal_size_mid 0.127
_exptl_crystal_size_min 0.096
_refine_diff_density_max 2.604
_refine_diff_density_min -1.414
_refine_diff_density_rms 0.165
_refine_ls_extinction_method none
_refine_ls_goodness_of_fit_ref 1.016
_refine_ls_hydrogen_treatment constr
_refine_ls_matrix_type full
_refine_ls_number_parameters 192
_refine_ls_number_reflns 3848
_refine_ls_number_restraints 4
_refine_ls_restrained_S_all 1.015
_refine_ls_R_factor_all 0.0646
_refine_ls_R_factor_gt 0.0382
_refine_ls_shift/su_max 0.000
_refine_ls_shift/su_mean 0.000
_refine_ls_structure_factor_coef Fsqd
_refine_ls_weighting_details 'w=1/[\s^2^(Fo^2^)+(0.0418P)^2^+14.0574P] where P=(Fo^2^+2Fc^2^)/3'
_refine_ls_weighting_scheme calc
_refine_ls_wR_factor_gt 0.0867
_refine_ls_wR_factor_ref 0.0993
_reflns_Friedel_coverage 0.000
_reflns_number_gt 2720
_reflns_number_total 3848
_reflns_threshold_expression 'I > 2\s(I)'
_cod_data_source_file ic502767k_si_001.cif
_cod_data_source_block compound1_RT
_cod_depositor_comments 'Adding full bibliography for 4342814--4342819.cif.'
_cod_database_code 4342817
_shelx_space_group_comment
;
The symmetry employed for this shelxl refinement is uniquely defined
by the following loop, which should always be used as a source of
symmetry information in preference to the above space-group names.
They are only intended as comments.
;
_shelx_estimated_absorpt_t_min 0.281
_shelx_estimated_absorpt_t_max 0.389
_shelxl_version_number 2013-4

loop_
_space_group_symop_operation_xyz
'x, y, z'
'-x+1/2, -y, z+1/2'
'x+1/2, -y+1/2, -z'
'-x, y+1/2, -z+1/2'
'-x, -y, -z'
'x-1/2, y, -z-1/2'
'-x-1/2, y-1/2, z'
'x, -y-1/2, z-1/2'

loop_
_atom_site_label
_atom_site_type_symbol
_atom_site_fract_x
_atom_site_fract_y
_atom_site_fract_z
_atom_site_U_iso_or_equiv
_atom_site_adp_type
_atom_site_occupancy
_atom_site_site_symmetry_order
_atom_site_calc_flag
_atom_site_refinement_flags_posn
_atom_site_refinement_flags_adp
_atom_site_refinement_flags_occupancy
_atom_site_disorder_assembly
_atom_site_disorder_group
U1 U 0.08079(2) 0.03116(2) 0.88738(2) 0.04471(10) Uani 1 1 d D . . . .
O1 O 0.0065(5) -0.0668(4) 0.8433(4) 0.0747(18) Uani 1 1 d . . . . .
O2A O 0.1642(12) 0.1345(8) 0.9152(14) 0.083(4) Uani 0.70(4) 1 d D . P A 1
O2B O 0.141(3) 0.1278(18) 0.945(2) 0.083(4) Uani 0.30(4) 1 d D . P A 2
O3 O 0.2387(5) -0.0792(5) 0.9277(3) 0.079(2) Uani 1 1 d . . . . .
O4 O 0.2582(4) -0.0109(4) 0.8139(3) 0.0537(12) Uani 1 1 d . . . . .
O5A O 0.0201(10) -0.0649(8) 0.9985(6) 0.071(3) Uani 0.492(10) 1 d D . P A 1
O5B O -0.0747(8) 0.0021(11) 0.9785(7) 0.071(3) Uani 0.508(10) 1 d D . P A 2
N1 N 0.0611(4) 0.1006(4) 0.7413(3) 0.0383(11) Uani 1 1 d . . . . .
N2 N -0.0779(4) 0.1622(4) 0.8602(3) 0.0412(11) Uani 1 1 d . . . . .
C1 C 0.1286(6) 0.0658(6) 0.6830(4) 0.0499(16) Uani 1 1 d . . . . .
H1 H 0.1930 0.0292 0.6970 0.060 Uiso 1 1 calc R U . . .
C2 C 0.1075(8) 0.0817(7) 0.6025(4) 0.064(2) Uani 1 1 d . . . . .
H2 H 0.1548 0.0549 0.5636 0.077 Uiso 1 1 calc R U . . .
C3 C 0.0145(8) 0.1382(8) 0.5834(5) 0.075(3) Uani 1 1 d . . . . .
H3 H -0.0025 0.1505 0.5304 0.090 Uiso 1 1 calc R U . . .
C4 C -0.0546(7) 0.1772(7) 0.6422(5) 0.063(2) Uani 1 1 d . . . . .
H4 H -0.1177 0.2160 0.6292 0.075 Uiso 1 1 calc R U . . .
C5 C -0.0282(5) 0.1574(5) 0.7215(4) 0.0409(14) Uani 1 1 d . . . . .
C6 C -0.0981(5) 0.1970(5) 0.7865(4) 0.0401(14) Uani 1 1 d . . . . .
C7 C -0.1793(6) 0.2704(6) 0.7747(5) 0.062(2) Uani 1 1 d . . . . .
H7 H -0.1937 0.2937 0.7239 0.074 Uiso 1 1 calc R U . . .
C8 C -0.2381(7) 0.3085(6) 0.8386(6) 0.068(2) Uani 1 1 d . . . . .
H8 H -0.2924 0.3576 0.8311 0.081 Uiso 1 1 calc R U . . .
C9 C -0.2164(6) 0.2743(6) 0.9116(6) 0.062(2) Uani 1 1 d . . . . .
H9 H -0.2550 0.2996 0.9554 0.075 Uiso 1 1 calc R U . . .
C10 C -0.1356(6) 0.2005(6) 0.9209(5) 0.0535(17) Uani 1 1 d . . . . .
H10 H -0.1212 0.1769 0.9716 0.064 Uiso 1 1 calc R U . . .
C11 C 0.2962(6) -0.0673(5) 0.8665(4) 0.0435(14) Uani 1 1 d . . . . .
C12 C 0.4059(6) -0.1194(6) 0.8552(5) 0.058(2) Uani 1 1 d . . . . .
H12A H 0.4212 -0.1261 0.7994 0.088 Uiso 1 1 calc R U . . .
H12B H 0.4007 -0.1826 0.8790 0.088 Uiso 1 1 calc R U . . .
H12C H 0.4675 -0.0834 0.8796 0.088 Uiso 1 1 calc R U . . .

loop_
_atom_site_aniso_label
_atom_site_aniso_U_11
_atom_site_aniso_U_22
_atom_site_aniso_U_33
_atom_site_aniso_U_23
_atom_site_aniso_U_13
_atom_site_aniso_U_12
U1 0.04420(15) 0.06290(18) 0.02703(13) 0.00431(11) 0.00083(10) 0.01931(11)
O1 0.053(3) 0.046(3) 0.125(6) 0.027(3) -0.002(3) -0.011(2)
O2A 0.079(6) 0.106(5) 0.063(10) -0.066(6) -0.036(6) 0.049(4)
O2B 0.079(6) 0.106(5) 0.063(10) -0.066(6) -0.036(6) 0.049(4)
O3 0.067(3) 0.119(5) 0.052(3) 0.033(4) 0.021(3) 0.051(4)
O4 0.045(2) 0.065(3) 0.051(3) 0.015(2) 0.005(2) 0.012(2)
O5A 0.072(7) 0.101(8) 0.038(5) 0.021(5) 0.012(4) 0.045(5)
O5B 0.072(7) 0.101(8) 0.038(5) 0.021(5) 0.012(4) 0.045(5)
N1 0.040(3) 0.043(3) 0.033(3) 0.004(2) -0.003(2) -0.002(2)
N2 0.038(3) 0.044(3) 0.041(3) 0.000(2) -0.001(2) 0.002(2)
C1 0.049(4) 0.059(4) 0.042(4) 0.004(3) 0.008(3) 0.002(3)
C2 0.074(5) 0.085(6) 0.034(4) 0.004(4) 0.010(3) -0.013(5)
C3 0.089(6) 0.099(7) 0.038(4) 0.015(5) -0.008(4) 0.012(6)
C4 0.056(4) 0.089(6) 0.044(4) 0.019(4) -0.008(3) 0.008(4)
C5 0.041(3) 0.044(3) 0.038(3) 0.010(3) -0.005(3) -0.009(3)
C6 0.032(3) 0.041(3) 0.047(4) 0.010(3) -0.005(3) 0.001(2)
C7 0.052(4) 0.058(5) 0.074(5) 0.023(4) 0.000(4) 0.012(4)
C8 0.052(4) 0.052(4) 0.099(7) 0.014(5) 0.005(5) 0.015(4)
C9 0.047(4) 0.056(5) 0.085(6) -0.011(4) 0.014(4) 0.007(3)
C10 0.051(4) 0.063(4) 0.046(4) -0.005(4) 0.004(3) 0.008(4)
C11 0.037(3) 0.049(4) 0.044(4) 0.001(3) -0.002(3) 0.002(3)
C12 0.045(4) 0.069(5) 0.061(5) 0.010(4) 0.011(3) 0.016(3)

loop_
_atom_type_symbol
_atom_type_description
_atom_type_scat_dispersion_real
_atom_type_scat_dispersion_imag
_atom_type_scat_source
C C 0.0033 0.0016 'International Tables Vol C Tables 4.2.6.8 and 6.1.1.4'
H H 0.0000 0.0000 'International Tables Vol C Tables 4.2.6.8 and 6.1.1.4'
N N 0.0061 0.0033 'International Tables Vol C Tables 4.2.6.8 and 6.1.1.4'
O O 0.0106 0.0060 'International Tables Vol C Tables 4.2.6.8 and 6.1.1.4'
U U -9.6767 9.6646 'International Tables Vol C Tables 4.2.6.8 and 6.1.1.4'

loop_
_geom_angle_atom_site_label_1
_geom_angle_atom_site_label_2
_geom_angle_atom_site_label_3
_geom_angle
_geom_angle_site_symmetry_1
_geom_angle_site_symmetry_3
O1 U1 O2B 171.0(14) . .
O1 U1 O2A 170.2(9) . .
O1 U1 O5A 105.1(4) . 5_557
O2A U1 O5A 83.8(9) . 5_557
O1 U1 O5B 104.3(4) . 5_557
O2B U1 O5B 68.3(14) . 5_557
O1 U1 O5A 76.4(4) . .
O2A U1 O5A 113.1(9) . .
O5A U1 O5A 46.3(5) 5_557 .
O1 U1 O5B 77.1(4) . .
O2B U1 O5B 93.9(14) . .
O5B U1 O5B 46.9(5) 5_557 .
O1 U1 O4 90.8(2) . .
O2B U1 O4 97.1(13) . .
O2A U1 O4 82.5(7) . .
O5A U1 O4 153.0(3) 5_557 .
O5B U1 O4 118.1(2) 5_557 .
O5A U1 O4 120.4(3) . .
O5B U1 O4 155.0(3) . .
O1 U1 O3 90.4(3) . .
O2B U1 O3 91.3(11) . .
O2A U1 O3 91.0(5) . .
O5A U1 O3 105.6(3) 5_557 .
O5B U1 O3 68.3(3) 5_557 .
O5A U1 O3 70.3(3) . .
O5B U1 O3 106.0(3) . .
O4 U1 O3 51.61(17) . .
O1 U1 N2 96.4(2) . .
O2B U1 N2 81.5(11) . .
O2A U1 N2 82.8(4) . .
O5A U1 N2 69.5(3) 5_557 .
O5B U1 N2 106.7(3) 5_557 .
O5A U1 N2 108.2(3) . .
O5B U1 N2 72.6(3) . .
O4 U1 N2 131.17(17) . .
O3 U1 N2 172.5(2) . .
O1 U1 N1 80.9(2) . .
O2B U1 N1 105.5(13) . .
O2A U1 N1 90.2(8) . .
O5A U1 N1 131.4(3) 5_557 .
O5B U1 N1 168.2(3) 5_557 .
O5A U1 N1 154.1(4) . .
O5B U1 N1 126.2(3) . .
O4 U1 N1 71.90(16) . .
O3 U1 N1 122.73(16) . .
N2 U1 N1 61.86(17) . .
O1 U1 C11 90.6(2) . .
O2B U1 C11 94.7(12) . .
O2A U1 C11 86.5(5) . .
O5A U1 C11 129.9(3) 5_557 .
O5B U1 C11 93.1(3) 5_557 .
O5A U1 C11 95.1(3) . .
O5B U1 C11 130.8(3) . .
O4 U1 C11 26.02(17) . .
O3 U1 C11 25.59(18) . .
N2 U1 C11 156.61(19) . .
N1 U1 C11 97.54(18) . .
C11 O3 U1 95.0(4) . .
C11 O4 U1 94.7(4) . .
O5A O5A U1 69.7(6) 5_557 5_557
O5A O5A U1 64.0(5) 5_557 .
U1 O5A U1 133.7(5) 5_557 .
U1 O5B U1 133.1(5) 5_557 .
C5 N1 C1 118.4(6) . .
C5 N1 U1 120.5(4) . .
C1 N1 U1 120.1(4) . .
C10 N2 C6 118.7(6) . .
C10 N2 U1 119.4(5) . .
C6 N2 U1 121.8(4) . .
N1 C1 C2 123.6(7) . .
N1 C1 H1 118.2 . .
C2 C1 H1 118.2 . .
C3 C2 C1 117.1(8) . .
C3 C2 H2 121.4 . .
C1 C2 H2 121.4 . .
C2 C3 C4 120.5(7) . .
C2 C3 H3 119.8 . .
C4 C3 H3 119.8 . .
C3 C4 C5 119.0(8) . .
C3 C4 H4 120.5 . .
C5 C4 H4 120.5 . .
N1 C5 C4 121.3(7) . .
N1 C5 C6 117.1(5) . .
C4 C5 C6 121.5(6) . .
N2 C6 C7 120.3(7) . .
N2 C6 C5 117.4(5) . .
C7 C6 C5 122.3(6) . .
C8 C7 C6 119.8(8) . .
C8 C7 H7 120.1 . .
C6 C7 H7 120.1 . .
C9 C8 C7 119.5(7) . .
C9 C8 H8 120.3 . .
C7 C8 H8 120.3 . .
C8 C9 C10 119.0(8) . .
C8 C9 H9 120.5 . .
C10 C9 H9 120.5 . .
N2 C10 C9 122.8(8) . .
N2 C10 H10 118.6 . .
C9 C10 H10 118.6 . .
O3 C11 O4 118.7(6) . .
O3 C11 C12 120.5(6) . .
O4 C11 C12 120.7(6) . .
O3 C11 U1 59.4(4) . .
O4 C11 U1 59.3(3) . .
C12 C11 U1 179.0(6) . .
C11 C12 H12A 109.5 . .
C11 C12 H12B 109.5 . .
H12A C12 H12B 109.5 . .
C11 C12 H12C 109.5 . .
H12A C12 H12C 109.5 . .
H12B C12 H12C 109.5 . .

loop_
_geom_bond_atom_site_label_1
_geom_bond_atom_site_label_2
_geom_bond_distance
_geom_bond_site_symmetry_2
U1 O1 1.762(6) .
U1 O2B 1.780(7) .
U1 O2A 1.780(7) .
U1 O5A 2.297(10) 5_557
U1 O5B 2.308(10) 5_557
U1 O5A 2.397(8) .
U1 O5B 2.397(8) .
U1 O4 2.464(5) .
U1 O3 2.468(5) .
U1 N2 2.611(5) .
U1 N1 2.651(5) .
U1 C11 2.856(7) .
O3 C11 1.238(8) .
O4 C11 1.257(8) .
O5A O5A 1.85(2) 5_557
O5A U1 2.297(10) 5_557
O5B U1 2.308(10) 5_557
N1 C5 1.336(8) .
N1 C1 1.343(8) .
N2 C10 1.329(9) .
N2 C6 1.352(8) .
C1 C2 1.395(10) .
C1 H1 0.9300 .
C2 C3 1.365(13) .
C2 H2 0.9300 .
C3 C4 1.381(12) .
C3 H3 0.9300 .
C4 C5 1.398(10) .
C4 H4 0.9300 .
C5 C6 1.466(9) .
C6 C7 1.393(9) .
C7 C8 1.376(12) .
C7 H7 0.9300 .
C8 C9 1.341(13) .
C8 H8 0.9300 .
C9 C10 1.388(10) .
C9 H9 0.9300 .
C10 H10 0.9300 .
C11 C12 1.468(9) .
C12 H12A 0.9600 .
C12 H12B 0.9600 .
C12 H12C 0.9600 .

loop_
_geom_torsion_atom_site_label_1
_geom_torsion_atom_site_label_2
_geom_torsion_atom_site_label_3
_geom_torsion_atom_site_label_4
_geom_torsion
C5 N1 C1 C2 -3.3(11)
U1 N1 C1 C2 165.3(6)
N1 C1 C2 C3 1.9(13)
C1 C2 C3 C4 0.0(14)
C2 C3 C4 C5 -0.4(14)
C1 N1 C5 C4 2.8(10)
U1 N1 C5 C4 -165.7(6)
C1 N1 C5 C6 -178.0(6)
U1 N1 C5 C6 13.5(7)
C3 C4 C5 N1 -1.0(12)
C3 C4 C5 C6 179.8(8)
C10 N2 C6 C7 -1.0(9)
U1 N2 C6 C7 -176.7(5)
C10 N2 C6 C5 176.4(6)
U1 N2 C6 C5 0.7(7)
N1 C5 C6 N2 -9.4(8)
C4 C5 C6 N2 169.8(7)
N1 C5 C6 C7 168.0(6)
C4 C5 C6 C7 -12.8(10)
N2 C6 C7 C8 0.8(11)
C5 C6 C7 C8 -176.5(7)
C6 C7 C8 C9 0.0(12)
C7 C8 C9 C10 -0.5(12)
C6 N2 C10 C9 0.5(10)
U1 N2 C10 C9 176.3(6)
C8 C9 C10 N2 0.3(12)
U1 O3 C11 O4 0.3(8)
U1 O3 C11 C12 -178.9(6)
U1 O4 C11 O3 -0.3(8)
U1 O4 C11 C12 178.9(6)
